data_4328243
loop_
_publ_author_name
'Paramita Kar'
'Rituparna Biswas'
'Michael G. B. Drew'
'Antonio Frontera'
'Ashutosh Ghosh'

_publ_section_title
;
 Host-Guest Supramolecular Interactions in the Coordination Compounds of
 4,4'-Azobis(pyridine) with MnX2 (X = NCS-, NCNCN-, and PF6-): Structural
 Analyses and Theoretical Study
;
_journal_name_full 'Inorganic Chemistry'
_journal_page_first 1837
_journal_page_last 1851
_journal_paper_doi 10.1021/ic202129a
_journal_volume 51
_journal_year 2012
_chemical_formula_sum 'C19 H12 Mn N12'
_chemical_formula_weight 463.34
_chemical_name_systematic
; 
 ? 
;
_space_group_IT_number 2
_symmetry_cell_setting triclinic
_symmetry_space_group_name_Hall '-P 1'
_symmetry_space_group_name_H-M 'P -1'
_atom_sites_solution_hydrogens geom
_atom_sites_solution_primary direct
_atom_sites_solution_secondary difmap
_audit_creation_method SHELXL-97
_cell_angle_alpha 64.89(4)
_cell_angle_beta 83.52(4)
_cell_angle_gamma 88.19(4)
_cell_formula_units_Z 2
_cell_length_a 7.454(4)
_cell_length_b 12.280(5)
_cell_length_c 12.905(5)
_cell_measurement_reflns_used 7451
_cell_measurement_temperature 150(2)
_cell_measurement_theta_max 30.00
_cell_measurement_theta_min 2.75
_cell_volume 1062.6(9)
_computing_cell_refinement 'Crysalis, Oxford Diffraction'
_computing_data_collection 'Crysalis, Oxford Diffraction'
_computing_data_reduction 'Crysalis, Oxford Diffraction'
_computing_molecular_graphics PLATON(Spek,2004)
_computing_structure_refinement 'SHELXL-97 (Sheldrick, 1997)'
_computing_structure_solution 'SHELXS-97 (Sheldrick, 1997)'
_diffrn_ambient_temperature 150(2)
_diffrn_measured_fraction_theta_full 0.957
_diffrn_measured_fraction_theta_max 0.957
_diffrn_measurement_device 'Oxford Diffaction X-Calibur System'
_diffrn_measurement_method '321 frames, counting time 10 s.'
_diffrn_radiation_monochromator graphite
_diffrn_radiation_source 'fine-focus sealed tube'
_diffrn_radiation_type MoK\a
_diffrn_radiation_wavelength 0.71073
_diffrn_reflns_av_R_equivalents 0.0390
_diffrn_reflns_av_sigmaI/netI 0.0640
_diffrn_reflns_limit_h_max 10
_diffrn_reflns_limit_h_min -10
_diffrn_reflns_limit_k_max 17
_diffrn_reflns_limit_k_min -15
_diffrn_reflns_limit_l_max 18
_diffrn_reflns_limit_l_min 0
_diffrn_reflns_number 7451
_diffrn_reflns_theta_full 30.00
_diffrn_reflns_theta_max 30.00
_diffrn_reflns_theta_min 2.75
_diffrn_standards_decay_% n/a
_diffrn_standards_interval_count n/a
_diffrn_standards_interval_time n/a
_diffrn_standards_number n/a
_exptl_absorpt_coefficient_mu 0.655
_exptl_absorpt_correction_T_max 1.000
_exptl_absorpt_correction_T_min 0.944
_exptl_absorpt_correction_type empirical
_exptl_absorpt_process_details 'ABSPACK, Oxford Diffraction Ltd'
_exptl_crystal_colour orange
_exptl_crystal_density_diffrn 1.448
_exptl_crystal_description needle
_exptl_crystal_F_000 470
_exptl_crystal_size_max 0.24
_exptl_crystal_size_mid 0.08
_exptl_crystal_size_min 0.08
_refine_diff_density_max 1.564
_refine_diff_density_min -1.396
_refine_diff_density_rms 0.109
_refine_ls_extinction_method none
_refine_ls_goodness_of_fit_ref 1.018
_refine_ls_hydrogen_treatment constr
_refine_ls_matrix_type full
_refine_ls_number_parameters 292
_refine_ls_number_reflns 5936
_refine_ls_number_restraints 0
_refine_ls_restrained_S_all 1.018
_refine_ls_R_factor_all 0.0928
_refine_ls_R_factor_gt 0.0725
_refine_ls_shift/su_max 0.000
_refine_ls_shift/su_mean 0.000
_refine_ls_structure_factor_coef Fsqd
_refine_ls_weighting_details
;
_refine_ls_weighting_details 
  w=1/[\s^2^(Fo^2^)+(0.1207P)^2^+0.0000P] where P=(Fo^2^+2Fc^2^)/3 
;
_refine_ls_weighting_scheme calc
_refine_ls_wR_factor_gt 0.1895
_refine_ls_wR_factor_ref 0.2028
_reflns_number_gt 4363
_reflns_number_total 5936
_reflns_threshold_expression >2sigma(I)
_cod_data_source_file ic202129a_si_002_1.cif
_cod_data_source_block 1
_cod_original_cell_volume 1062.7(8)
_cod_original_formula_sum 'C19 H12 Mn N12    '
_cod_database_code 4328243

loop_
_symmetry_equiv_pos_as_xyz
'x, y, z'
'-x, -y, -z'

loop_
_atom_site_label
_atom_site_type_symbol
_atom_site_fract_x
_atom_site_fract_y
_atom_site_fract_z
_atom_site_U_iso_or_equiv
_atom_site_adp_type
_atom_site_occupancy
_atom_site_symmetry_multiplicity
_atom_site_calc_flag
_atom_site_refinement_flags
Mn1 Mn 0.0000 0.0000 0.0000 0.02595(17) Uani 1 2 d S
Mn2 Mn 0.0000 0.5000 0.0000 0.02744(17) Uani 1 2 d S
N41 N -0.2391(3) 0.0852(2) 0.0517(2) 0.0347(6) Uani 1 1 d .
C42 C -0.3793(4) 0.1215(3) 0.0639(3) 0.0316(6) Uani 1 1 d .
N43 N -0.5303(4) 0.1706(3) 0.0810(3) 0.0510(9) Uani 1 1 d .
C44 C -0.6800(4) 0.1275(3) 0.0687(3) 0.0312(6) Uani 1 1 d .
N45 N -0.8193(3) 0.0964(2) 0.0599(2) 0.0339(6) Uani 1 1 d .
N51 N -0.2231(4) 0.5559(2) 0.0919(2) 0.0378(6) Uani 1 1 d .
C52 C -0.3713(5) 0.5622(3) 0.1231(3) 0.0379(7) Uani 1 1 d .
N53 N -0.5364(4) 0.5693(4) 0.1674(3) 0.0736(13) Uani 1 1 d .
C54 C -0.6689(4) 0.5700(3) 0.1105(3) 0.0344(7) Uani 1 1 d .
N55 N -0.7960(3) 0.5683(2) 0.0702(2) 0.0329(5) Uani 1 1 d .
N11 N 0.0052(4) 0.6809(2) -0.1577(2) 0.0336(6) Uani 1 1 d .
C12 C 0.1719(5) 0.8544(3) -0.2950(3) 0.0405(7) Uani 1 1 d .
H12 H 0.2772 0.9011 -0.3171 0.049 Uiso 1 1 calc R
C13 C 0.1545(5) 0.7480(3) -0.1958(3) 0.0365(7) Uani 1 1 d .
H13 H 0.2530 0.7224 -0.1537 0.044 Uiso 1 1 calc R
C14 C 0.0281(5) 0.8892(3) -0.3601(3) 0.0365(7) Uani 1 1 d .
C15 C -0.1305(5) 0.8235(3) -0.3209(3) 0.0465(9) Uani 1 1 d .
H15 H -0.2306 0.8473 -0.3618 0.056 Uiso 1 1 calc R
C16 C -0.1369(5) 0.7198(3) -0.2177(3) 0.0437(8) Uani 1 1 d .
H16 H -0.2447 0.6758 -0.1893 0.052 Uiso 1 1 calc R
N17 N 0.0528(4) 0.9973(2) -0.4648(2) 0.0408(7) Uani 1 1 d .
N21 N 0.0205(4) 0.1568(2) -0.1773(2) 0.0313(5) Uani 1 1 d .
C22 C 0.0233(5) 0.2691(3) -0.1853(3) 0.0345(7) Uani 1 1 d .
H22 H 0.0253 0.2794 -0.1181 0.041 Uiso 1 1 calc R
C23 C 0.0232(5) 0.3705(3) -0.2881(3) 0.0367(7) Uani 1 1 d .
H23 H 0.0264 0.4471 -0.2904 0.044 Uiso 1 1 calc R
C24 C 0.0183(4) 0.3543(2) -0.3880(2) 0.0331(7) Uani 1 1 d .
C25 C 0.0184(5) 0.2396(3) -0.3814(3) 0.0414(8) Uani 1 1 d .
H25 H 0.0187 0.2266 -0.4474 0.050 Uiso 1 1 calc R
C26 C 0.0182(5) 0.1444(3) -0.2747(3) 0.0387(7) Uani 1 1 d .
H26 H 0.0164 0.0669 -0.2705 0.046 Uiso 1 1 calc R
N27 N 0.0140(4) 0.4504(2) -0.5011(2) 0.0368(6) Uani 1 1 d .
N31 N -0.5101(6) -0.0965(4) 0.3664(5) 0.0818(13) Uani 1 1 d .
C32 C -0.5118(8) -0.1591(5) 0.3005(5) 0.0853(16) Uani 1 1 d .
H32 H -0.5109 -0.1167 0.2212 0.102 Uiso 1 1 calc R
C33 C -0.5145(6) -0.2801(4) 0.3469(4) 0.0663(12) Uani 1 1 d .
H33 H -0.5158 -0.3202 0.2999 0.080 Uiso 1 1 calc R
C34 C -0.5156(6) -0.3438(4) 0.4633(4) 0.0543(10) Uani 1 1 d .
C35 C -0.5154(7) -0.2838(5) 0.5333(5) 0.0724(13) Uani 1 1 d .
H35 H -0.5176 -0.3247 0.6128 0.087 Uiso 1 1 calc R
C36 C -0.5116(7) -0.1569(5) 0.4764(6) 0.0785(16) Uani 1 1 d .
H36 H -0.5102 -0.1141 0.5210 0.094 Uiso 1 1 calc R
N37 N -0.5281(6) -0.4765(4) 0.5291(4) 0.0713(11) Uani 1 1 d .

loop_
_atom_site_aniso_label
_atom_site_aniso_U_11
_atom_site_aniso_U_22
_atom_site_aniso_U_33
_atom_site_aniso_U_23
_atom_site_aniso_U_13
_atom_site_aniso_U_12
Mn1 0.0203(3) 0.0237(3) 0.0293(3) -0.0067(2) -0.0038(2) 0.0021(2)
Mn2 0.0221(3) 0.0263(3) 0.0302(3) -0.0077(2) -0.0058(2) 0.0015(2)
N41 0.0203(13) 0.0377(13) 0.0439(15) -0.0150(11) -0.0048(10) 0.0027(10)
C42 0.0231(15) 0.0319(14) 0.0432(16) -0.0188(13) -0.0054(11) -0.0024(11)
N43 0.0225(15) 0.0545(18) 0.098(3) -0.0532(19) -0.0068(15) 0.0051(12)
C44 0.0225(15) 0.0310(13) 0.0415(16) -0.0171(12) -0.0047(11) 0.0088(11)
N45 0.0227(13) 0.0348(12) 0.0430(14) -0.0148(11) -0.0064(10) 0.0033(10)
N51 0.0281(15) 0.0389(14) 0.0489(16) -0.0203(12) -0.0078(11) 0.0052(11)
C52 0.0348(19) 0.0476(18) 0.0355(16) -0.0192(14) -0.0129(13) -0.0018(14)
N53 0.0234(17) 0.156(4) 0.068(2) -0.072(3) -0.0118(15) 0.010(2)
C54 0.0215(15) 0.0435(16) 0.0359(15) -0.0151(13) -0.0010(11) 0.0004(12)
N55 0.0204(13) 0.0368(13) 0.0411(14) -0.0159(11) -0.0037(10) -0.0011(10)
N11 0.0320(14) 0.0284(12) 0.0343(13) -0.0072(10) -0.0044(10) -0.0007(10)
C12 0.046(2) 0.0337(15) 0.0378(17) -0.0109(13) -0.0048(14) -0.0065(13)
C13 0.0353(18) 0.0329(14) 0.0390(16) -0.0117(13) -0.0095(13) -0.0003(12)
C14 0.046(2) 0.0245(13) 0.0338(16) -0.0073(12) -0.0033(13) 0.0002(12)
C15 0.037(2) 0.0417(18) 0.0449(19) -0.0012(15) -0.0103(14) 0.0004(14)
C16 0.0331(18) 0.0396(17) 0.0418(18) -0.0005(14) -0.0082(13) 0.0029(13)
N17 0.056(2) 0.0268(12) 0.0338(14) -0.0062(11) -0.0070(12) -0.0018(12)
N21 0.0320(14) 0.0242(11) 0.0324(12) -0.0073(9) -0.0026(10) 0.0019(9)
C22 0.0440(19) 0.0261(13) 0.0326(15) -0.0106(12) -0.0087(13) 0.0027(12)
C23 0.049(2) 0.0279(13) 0.0304(15) -0.0099(12) -0.0051(13) 0.0038(13)
C24 0.0409(18) 0.0248(13) 0.0282(14) -0.0057(11) -0.0051(12) 0.0014(12)
C25 0.068(2) 0.0265(14) 0.0274(14) -0.0101(12) -0.0040(14) 0.0022(14)
C26 0.057(2) 0.0254(13) 0.0333(15) -0.0125(12) -0.0057(14) 0.0032(13)
N27 0.0509(17) 0.0244(11) 0.0280(12) -0.0044(10) -0.0041(11) 0.0017(11)
N31 0.075(3) 0.048(2) 0.112(4) -0.025(2) -0.008(3) 0.0008(19)
C32 0.086(4) 0.069(3) 0.086(4) -0.017(3) -0.012(3) -0.009(3)
C33 0.059(3) 0.065(3) 0.077(3) -0.033(2) 0.000(2) -0.006(2)
C34 0.042(2) 0.047(2) 0.067(3) -0.0172(19) -0.0073(18) 0.0002(16)
C35 0.074(4) 0.073(3) 0.069(3) -0.028(3) -0.006(2) -0.009(2)
C36 0.063(3) 0.074(3) 0.114(5) -0.058(3) 0.006(3) -0.011(3)
N37 0.061(3) 0.080(3) 0.085(3) -0.046(2) -0.009(2) -0.002(2)

loop_
_atom_type_symbol
_atom_type_description
_atom_type_scat_dispersion_real
_atom_type_scat_dispersion_imag
_atom_type_scat_source
C C 0.0033 0.0016 'International Tables Vol C Tables 4.2.6.8 and 6.1.1.4'
H H 0.0000 0.0000 'International Tables Vol C Tables 4.2.6.8 and 6.1.1.4'
N N 0.0061 0.0033 'International Tables Vol C Tables 4.2.6.8 and 6.1.1.4'
Mn Mn 0.3368 0.7283 'International Tables Vol C Tables 4.2.6.8 and 6.1.1.4'

loop_
_geom_angle_atom_site_label_1
_geom_angle_atom_site_label_2
_geom_angle_atom_site_label_3
_geom_angle
_geom_angle_site_symmetry_1
_geom_angle_site_symmetry_3
N45 Mn1 N45 180.0 1_655 2_455
N45 Mn1 N41 90.50(10) 1_655 .
N45 Mn1 N41 89.50(10) 2_455 .
N45 Mn1 N41 89.50(10) 1_655 2
N45 Mn1 N41 90.50(10) 2_455 2
N41 Mn1 N41 180.0 . 2
N45 Mn1 N21 90.56(10) 1_655 .
N45 Mn1 N21 89.44(10) 2_455 .
N41 Mn1 N21 88.72(10) . .
N41 Mn1 N21 91.28(10) 2 .
N45 Mn1 N21 89.44(10) 1_655 2
N45 Mn1 N21 90.56(10) 2_455 2
N41 Mn1 N21 91.28(10) . 2
N41 Mn1 N21 88.72(10) 2 2
N21 Mn1 N21 180.000(1) . 2
N51 Mn2 N51 180.0 2_565 .
N51 Mn2 N55 92.02(11) 2_565 2_465
N51 Mn2 N55 87.98(11) . 2_465
N51 Mn2 N55 87.98(11) 2_565 1_655
N51 Mn2 N55 92.02(11) . 1_655
N55 Mn2 N55 179.999(2) 2_465 1_655
N51 Mn2 N11 91.78(11) 2_565 2_565
N51 Mn2 N11 88.22(11) . 2_565
N55 Mn2 N11 90.33(11) 2_465 2_565
N55 Mn2 N11 89.67(11) 1_655 2_565
N51 Mn2 N11 88.22(11) 2_565 .
N51 Mn2 N11 91.78(11) . .
N55 Mn2 N11 89.67(11) 2_465 .
N55 Mn2 N11 90.33(11) 1_655 .
N11 Mn2 N11 180.0 2_565 .
C42 N41 Mn1 165.7(3) . .
N41 C42 N43 173.9(3) . .
C42 N43 C44 118.2(3) . .
N45 C44 N43 174.5(3) . .
C44 N45 Mn1 153.3(2) . 1_455
C52 N51 Mn2 154.8(3) . .
N51 C52 N53 174.8(4) . .
C54 N53 C52 118.4(3) . .
N55 C54 N53 173.3(4) . .
C54 N55 Mn2 158.6(3) . 1_455
C13 N11 C16 117.7(3) . .
C13 N11 Mn2 120.2(2) . .
C16 N11 Mn2 122.0(2) . .
C14 C12 C13 118.0(3) . .
C14 C12 H12 121.0 . .
C13 C12 H12 121.0 . .
N11 C13 C12 123.6(3) . .
N11 C13 H13 118.2 . .
C12 C13 H13 118.2 . .
C15 C14 C12 119.7(3) . .
C15 C14 N17 123.5(3) . .
C12 C14 N17 116.7(3) . .
C14 C15 C16 117.9(3) . .
C14 C15 H15 121.1 . .
C16 C15 H15 121.1 . .
N11 C16 C15 122.9(3) . .
N11 C16 H16 118.5 . .
C15 C16 H16 118.5 . .
N17 N17 C14 112.7(3) 2_574 .
C26 N21 C22 117.1(3) . .
C26 N21 Mn1 123.8(2) . .
C22 N21 Mn1 118.9(2) . .
N21 C22 C23 123.5(3) . .
N21 C22 H22 118.3 . .
C23 C22 H22 118.3 . .
C22 C23 C24 117.9(3) . .
C22 C23 H23 121.0 . .
C24 C23 H23 121.0 . .
C25 C24 C23 119.3(3) . .
C25 C24 N27 116.1(3) . .
C23 C24 N27 124.6(3) . .
C24 C25 C26 118.4(3) . .
C24 C25 H25 120.8 . .
C26 C25 H25 120.8 . .
N21 C26 C25 123.8(3) . .
N21 C26 H26 118.1 . .
C25 C26 H26 118.1 . .
N27 N27 C24 112.6(3) 2_564 .
C36 N31 C32 118.1(5) . .
C33 C32 N31 122.1(5) . .
C33 C32 H32 119.0 . .
N31 C32 H32 119.0 . .
C32 C33 C34 119.7(5) . .
C32 C33 H33 120.2 . .
C34 C33 H33 120.2 . .
C33 C34 C35 120.1(4) . .
C33 C34 N37 126.8(4) . .
C35 C34 N37 113.0(4) . .
C34 C35 C36 115.9(5) . .
C34 C35 H35 122.0 . .
C36 C35 H35 122.0 . .
N31 C36 C35 124.1(5) . .
N31 C36 H36 117.9 . .
C35 C36 H36 117.9 . .
N37 N37 C34 110.4(6) 2_446 .

loop_
_geom_bond_atom_site_label_1
_geom_bond_atom_site_label_2
_geom_bond_distance
_geom_bond_site_symmetry_2
Mn1 N45 2.219(3) 1_655
Mn1 N45 2.219(3) 2_455
Mn1 N41 2.219(3) .
Mn1 N41 2.219(3) 2
Mn1 N21 2.273(3) .
Mn1 N21 2.273(3) 2
Mn2 N51 2.195(3) 2_565
Mn2 N51 2.195(3) .
Mn2 N55 2.207(3) 2_465
Mn2 N55 2.207(3) 1_655
Mn2 N11 2.286(3) 2_565
Mn2 N11 2.286(3) .
N41 C42 1.144(4) .
C42 N43 1.302(4) .
N43 C44 1.303(4) .
C44 N45 1.152(4) .
N45 Mn1 2.219(3) 1_455
N51 C52 1.144(4) .
C52 N53 1.314(5) .
N53 C54 1.293(4) .
C54 N55 1.135(4) .
N55 Mn2 2.207(3) 1_455
N11 C13 1.323(4) .
N11 C16 1.337(4) .
C12 C14 1.381(5) .
C12 C13 1.384(4) .
C12 H12 0.9300 .
C13 H13 0.9300 .
C14 C15 1.373(5) .
C14 N17 1.434(4) .
C15 C16 1.396(4) .
C15 H15 0.9300 .
C16 H16 0.9300 .
N17 N17 1.248(6) 2_574
N21 C26 1.331(4) .
N21 C22 1.340(4) .
C22 C23 1.381(4) .
C22 H22 0.9300 .
C23 C24 1.390(4) .
C23 H23 0.9300 .
C24 C25 1.374(4) .
C24 N27 1.439(4) .
C25 C26 1.377(4) .
C25 H25 0.9300 .
C26 H26 0.9300 .
N27 N27 1.241(5) 2_564
N31 C36 1.292(7) .
N31 C32 1.368(7) .
C32 C33 1.346(7) .
C32 H32 0.9300 .
C33 C34 1.367(6) .
C33 H33 0.9300 .
C34 C35 1.387(7) .
C34 N37 1.485(6) .
C35 C36 1.413(7) .
C35 H35 0.9300 .
C36 H36 0.9300 .
N37 N37 1.164(7) 2_446

loop_
_geom_torsion_atom_site_label_1
_geom_torsion_atom_site_label_2
_geom_torsion_atom_site_label_3
_geom_torsion_atom_site_label_4
_geom_torsion
_geom_torsion_site_symmetry_1
_geom_torsion_site_symmetry_4
N45 Mn1 N41 C42 163.4(10) 1_655 .
N45 Mn1 N41 C42 -16.6(10) 2_455 .
N41 Mn1 N41 C42 -18(3) 2 .
N21 Mn1 N41 C42 72.8(10) . .
N21 Mn1 N41 C42 -107.2(10) 2 .
Mn1 N41 C42 N43 -158(3) . .
N41 C42 N43 C44 -177(3) . .
C42 N43 C44 N45 -179(100) . .
N43 C44 N45 Mn1 162(3) . 1_455
N51 Mn2 N51 C52 139(27) 2_565 .
N55 Mn2 N51 C52 6.9(6) 2_465 .
N55 Mn2 N51 C52 -173.1(6) 1_655 .
N11 Mn2 N51 C52 -83.5(6) 2_565 .
N11 Mn2 N51 C52 96.5(6) . .
Mn2 N51 C52 N53 147(4) . .
N51 C52 N53 C54 -178(100) . .
C52 N53 C54 N55 165(3) . .
N53 C54 N55 Mn2 -105(3) . 1_455
N51 Mn2 N11 C13 -58.0(3) 2_565 .
N51 Mn2 N11 C13 122.0(3) . .
N55 Mn2 N11 C13 -150.1(3) 2_465 .
N55 Mn2 N11 C13 29.9(3) 1_655 .
N11 Mn2 N11 C13 -125(3) 2_565 .
N51 Mn2 N11 C16 118.6(3) 2_565 .
N51 Mn2 N11 C16 -61.4(3) . .
N55 Mn2 N11 C16 26.5(3) 2_465 .
N55 Mn2 N11 C16 -153.5(3) 1_655 .
N11 Mn2 N11 C16 51(3) 2_565 .
C16 N11 C13 C12 -1.3(5) . .
Mn2 N11 C13 C12 175.4(3) . .
C14 C12 C13 N11 -3.0(5) . .
C13 C12 C14 C15 5.0(5) . .
C13 C12 C14 N17 -177.6(3) . .
C12 C14 C15 C16 -2.8(5) . .
N17 C14 C15 C16 180.0(3) . .
C13 N11 C16 C15 3.7(5) . .
Mn2 N11 C16 C15 -173.0(3) . .
C14 C15 C16 N11 -1.7(6) . .
C15 C14 N17 N17 -24.3(6) . 2_574
C12 C14 N17 N17 158.4(4) . 2_574
N45 Mn1 N21 C26 146.2(3) 1_655 .
N45 Mn1 N21 C26 -33.8(3) 2_455 .
N41 Mn1 N21 C26 -123.3(3) . .
N41 Mn1 N21 C26 56.7(3) 2 .
N21 Mn1 N21 C26 -130(21) 2 .
N45 Mn1 N21 C22 -38.3(2) 1_655 .
N45 Mn1 N21 C22 141.7(2) 2_455 .
N41 Mn1 N21 C22 52.2(2) . .
N41 Mn1 N21 C22 -127.8(2) 2 .
N21 Mn1 N21 C22 46(21) 2 .
C26 N21 C22 C23 0.2(5) . .
Mn1 N21 C22 C23 -175.5(3) . .
N21 C22 C23 C24 0.6(5) . .
C22 C23 C24 C25 -1.7(5) . .
C22 C23 C24 N27 178.7(3) . .
C23 C24 C25 C26 1.8(5) . .
N27 C24 C25 C26 -178.5(3) . .
C22 N21 C26 C25 0.0(5) . .
Mn1 N21 C26 C25 175.5(3) . .
C24 C25 C26 N21 -1.0(6) . .
C25 C24 N27 N27 169.5(4) . 2_564
C23 C24 N27 N27 -10.8(6) . 2_564
C36 N31 C32 C33 -0.1(8) . .
N31 C32 C33 C34 -0.1(8) . .
C32 C33 C34 C35 0.6(7) . .
C32 C33 C34 N37 176.6(4) . .
C33 C34 C35 C36 -0.8(7) . .
N37 C34 C35 C36 -177.4(4) . .
C32 N31 C36 C35 -0.2(8) . .
C34 C35 C36 N31 0.6(8) . .
C33 C34 N37 N37 26.2(8) . 2_446
C35 C34 N37 N37 -157.6(5) . 2_446
